data_9007439
loop_
_publ_author_name
'Jellinek, F.'

_publ_section_title
;
 The structures of the chromium sulphides
;
_journal_name_full 'Acta Crystallographica'
_journal_page_first 620
_journal_page_last 628
_journal_paper_doi 10.1107/S0365110X57002200
_journal_volume 10
_journal_year 1957
_chemical_compound_source Synthetic
_chemical_formula_structural Cr5S6
_chemical_formula_sum 'Cr5 S6'
_chemical_name_mineral Murchisite
_space_group_IT_number 163
_symmetry_space_group_name_Hall '-P 3 2c'
_symmetry_space_group_name_H-M 'P -3 1 c'
_cell_angle_alpha 90
_cell_angle_beta 90
_cell_angle_gamma 120
_cell_length_a 5.982
_cell_length_b 5.982
_cell_length_c 11.509
_cell_formula_units_Z 2
_cell_volume 356.665
_database_code_amcsd 0009198
_exptl_crystal_density_diffrn 4.212
_cod_database_code 9007439

loop_
_space_group_symop_operation_xyz
x,y,z
x-y,-y,1/2+z
y,-x+y,-z
-y,-x,1/2-z
-x+y,-x,z
-x,-x+y,1/2+z
-x,-y,-z
-x+y,y,1/2-z
-y,x-y,z
y,x,1/2+z
x-y,x,-z
x,x-y,1/2-z

loop_
_atom_site_label
_atom_site_fract_x
_atom_site_fract_y
_atom_site_fract_z
Cr1 0.00000 0.00000 0.25000
Cr2 0.33333 0.66667 0.25000
Cr3 0.00000 0.00000 0.00000
Cr4 0.33333 0.66667 0.00000
S 0.33330 0.00000 0.37500

loop_
_cod_related_entry_id
_cod_related_entry_database
_cod_related_entry_code
1 AMCSD 0009198
